data_7114065
loop_
_publ_author_name
'Wang, Quan-Ming'
'Mak, Thomas C. W.'

_publ_section_title
;
 A novel organometallic columnar complex containing endohedral
 silver(i)???ethynediyl binding and exterior silver(i)???aromatic
 interactionIn memory of Dr. Daniel Y. Chang.
;
_journal_issue 22
_journal_name_full 'Chemical Communications'
_journal_page_first 2682
_journal_paper_doi 10.1039/b208298e
_journal_year 2002
_chemical_formula_sum 'C24 H16 Ag7 F18 N O12'
_chemical_formula_weight 1607.47
_chemical_name_systematic
; 
? 
;
_space_group_IT_number 14
_symmetry_cell_setting monoclinic
_symmetry_space_group_name_Hall '-P 2yn'
_symmetry_space_group_name_H-M 'P 1 21/n 1'
_atom_sites_solution_hydrogens geom
_atom_sites_solution_primary direct
_atom_sites_solution_secondary difmap
_audit_creation_method SHELXL-97
_cell_angle_alpha 90.00
_cell_angle_beta 100.049(3)
_cell_angle_gamma 90.00
_cell_formula_units_Z 4
_cell_length_a 8.6465(16)
_cell_length_b 18.708(3)
_cell_length_c 23.258(4)
_cell_measurement_temperature 293(2)
_cell_volume 3704.5(11)
_computing_structure_refinement 'SHELXL-97 (Sheldrick, 1997)'
_computing_structure_solution 'SHELXS-97 (Sheldrick, 1990)'
_diffrn_ambient_temperature 293(2)
_diffrn_measured_fraction_theta_full 0.996
_diffrn_measured_fraction_theta_max 0.996
_diffrn_radiation_monochromator graphite
_diffrn_radiation_source 'fine-focus sealed tube'
_diffrn_radiation_type MoK\a
_diffrn_radiation_wavelength 0.71073
_diffrn_reflns_av_R_equivalents 0.0360
_diffrn_reflns_av_sigmaI/netI 0.0375
_diffrn_reflns_limit_h_max 11
_diffrn_reflns_limit_h_min -11
_diffrn_reflns_limit_k_max 24
_diffrn_reflns_limit_k_min -16
_diffrn_reflns_limit_l_max 30
_diffrn_reflns_limit_l_min -30
_diffrn_reflns_number 24840
_diffrn_reflns_theta_full 28.04
_diffrn_reflns_theta_max 28.04
_diffrn_reflns_theta_min 1.41
_exptl_absorpt_coefficient_mu 3.773
_exptl_absorpt_correction_T_max 1.000
_exptl_absorpt_correction_T_min 0.568
_exptl_absorpt_correction_type SADABS
_exptl_crystal_colour 'pale yellow'
_exptl_crystal_density_diffrn 2.882
_exptl_crystal_density_method 'not measured'
_exptl_crystal_description prism
_exptl_crystal_F_000 3016
_exptl_crystal_size_max 0.40
_exptl_crystal_size_mid 0.26
_exptl_crystal_size_min 0.24
_refine_diff_density_max 2.841
_refine_diff_density_min -3.016
_refine_diff_density_rms 0.286
_refine_ls_extinction_method none
_refine_ls_goodness_of_fit_ref 1.020
_refine_ls_hydrogen_treatment mixed
_refine_ls_matrix_type full
_refine_ls_number_parameters 586
_refine_ls_number_reflns 8964
_refine_ls_number_restraints 0
_refine_ls_restrained_S_all 1.020
_refine_ls_R_factor_all 0.0600
_refine_ls_R_factor_gt 0.0429
_refine_ls_shift/su_max 0.001
_refine_ls_shift/su_mean 0.000
_refine_ls_structure_factor_coef Fsqd
_refine_ls_weighting_details 'calc w=1/[\s^2^(Fo^2^)+(0.0728P)^2^+0.0000P] where P=(Fo^2^+2Fc^2^)/3'
_refine_ls_weighting_scheme calc
_refine_ls_wR_factor_gt 0.1143
_refine_ls_wR_factor_ref 0.1210
_reflns_number_gt 6599
_reflns_number_total 8964
_reflns_threshold_expression >2sigma(I)
_cod_data_source_file b208298e.txt
_cod_data_source_block p97
_cod_depositor_comments
;
The following automatic conversions were performed:

'_symmetry_cell_setting' value 'Monoclinic' changed to 'monoclinic'
according to
/usr/data/users/saulius/automatic-downloads/retrospective/RSC/lib/dictionaries/cif_core.dic
dictionary named 'cif_core.dic' version 2.4.2 from 2011-04-26.

Automatic conversion script
Id: cif_fix_values 2281 2013-09-26 08:29:07Z andrius 
;
_cod_original_cell_volume 3704.4(12)
_cod_original_sg_symbol_H-M P2(1)/n
_cod_database_code 7114065

loop_
_symmetry_equiv_pos_as_xyz
'x, y, z'
'-x+1/2, y+1/2, -z+1/2'
'-x, -y, -z'
'x-1/2, -y-1/2, z-1/2'

loop_
_atom_site_label
_atom_site_type_symbol
_atom_site_fract_x
_atom_site_fract_y
_atom_site_fract_z
_atom_site_U_iso_or_equiv
_atom_site_adp_type
_atom_site_occupancy
_atom_site_symmetry_multiplicity
_atom_site_calc_flag
_atom_site_refinement_flags
Ag1 Ag 0.50800(4) -0.07431(2) 0.008386(19) 0.03589(11) Uani 1 1 d .
Ag2 Ag 0.20201(5) -0.12992(2) 0.033913(19) 0.04025(12) Uani 1 1 d .
Ag3 Ag -0.03465(7) -0.03266(4) -0.06086(2) 0.06644(18) Uani 1 1 d .
Ag4 Ag 0.22223(6) 0.03050(3) -0.11037(2) 0.05523(15) Uani 1 1 d .
Ag5 Ag 0.36668(6) -0.02825(2) 0.11468(2) 0.04543(13) Uani 1 1 d .
Ag6 Ag 0.15773(5) 0.13918(2) -0.02377(2) 0.04743(13) Uani 1 1 d .
Ag7 Ag 0.38322(6) -0.25741(3) -0.02228(3) 0.05779(15) Uani 1 1 d .
C1 C 0.2726(6) -0.0207(3) 0.0159(2) 0.0377(12) Uani 1 1 d .
C2 C 0.2231(6) 0.0314(3) -0.0117(3) 0.0389(12) Uani 1 1 d .
C11 C 0.0303(7) -0.2750(3) 0.0498(3) 0.0418(13) Uani 1 1 d .
C12 C 0.0289(8) -0.3539(4) 0.0660(4) 0.061(2) Uani 1 1 d .
C21 C 0.1584(7) -0.1252(3) 0.1688(3) 0.0437(13) Uani 1 1 d .
C22 C 0.1026(8) -0.1745(4) 0.2138(3) 0.0589(18) Uani 1 1 d .
C31 C 0.5752(6) -0.1788(3) 0.1141(2) 0.0377(12) Uani 1 1 d .
C32 C 0.5722(8) -0.2474(3) 0.1510(3) 0.0478(14) Uani 1 1 d .
C41 C 0.5559(6) 0.1245(3) 0.1227(3) 0.0361(12) Uani 1 1 d .
C42 C 0.6003(8) 0.1762(3) 0.1738(3) 0.0482(14) Uani 1 1 d .
C51 C 0.0541(7) -0.2182(3) -0.0861(3) 0.0446(13) Uani 1 1 d .
C52 C -0.0997(8) -0.2314(4) -0.1282(3) 0.0553(16) Uani 1 1 d .
C61 C -0.0451(7) -0.0366(3) -0.1965(3) 0.0431(13) Uani 1 1 d .
C62 C -0.1226(8) -0.0604(4) -0.2589(3) 0.0515(15) Uani 1 1 d .
O11 O 0.1592(5) -0.2465(2) 0.0543(2) 0.0471(10) Uani 1 1 d .
O12 O -0.1021(5) -0.2498(2) 0.0329(2) 0.0576(12) Uani 1 1 d .
O21 O 0.0670(5) -0.1180(3) 0.12250(19) 0.0529(11) Uani 1 1 d .
O22 O 0.2912(5) -0.0984(3) 0.1848(2) 0.0563(12) Uani 1 1 d .
O31 O 0.5348(5) -0.1859(2) 0.06010(17) 0.0467(10) Uani 1 1 d .
O32 O 0.6163(5) -0.1235(2) 0.14115(19) 0.0479(10) Uani 1 1 d .
O41 O 0.5269(5) 0.1507(2) 0.07262(18) 0.0450(9) Uani 1 1 d .
O42 O 0.5566(5) 0.0603(2) 0.1366(2) 0.0500(10) Uani 1 1 d .
O51 O 0.0748(6) -0.1582(3) -0.0646(2) 0.0637(13) Uani 1 1 d .
O52 O 0.1447(5) -0.2698(3) -0.0800(2) 0.0557(11) Uani 1 1 d .
O61 O 0.0840(5) -0.0079(3) -0.1950(2) 0.0577(12) Uani 1 1 d .
O62 O -0.1219(5) -0.0489(2) -0.15760(19) 0.0522(11) Uani 1 1 d .
F11 F 0.0029(10) -0.3947(3) 0.0188(3) 0.138(3) Uani 1 1 d .
F12 F -0.0780(7) -0.3710(3) 0.0954(4) 0.135(3) Uani 1 1 d .
F13 F 0.1597(6) -0.3772(3) 0.0970(3) 0.111(2) Uani 1 1 d .
F21 F 0.1422(12) -0.2381(3) 0.2083(4) 0.176(4) Uani 1 1 d .
F22 F -0.0433(7) -0.1726(5) 0.2126(4) 0.150(3) Uani 1 1 d .
F23 F 0.1564(10) -0.1582(5) 0.2672(3) 0.157(3) Uani 1 1 d .
F31 F 0.4556(19) -0.2889(8) 0.1303(6) 0.091(4) Uani 0.60 1 d P
F32 F 0.568(4) -0.2376(9) 0.2040(7) 0.112(9) Uani 0.60 1 d P
F33 F 0.7001(13) -0.2846(7) 0.1489(8) 0.099(5) Uani 0.60 1 d P
F31' F 0.432(3) -0.2515(14) 0.1634(19) 0.132(9) Uani 0.40 1 d P
F32' F 0.643(5) -0.2402(18) 0.2015(10) 0.129(16) Uani 0.40 1 d P
F33' F 0.590(6) -0.3047(8) 0.1266(10) 0.136(11) Uani 0.40 1 d P
F41 F 0.5275(7) 0.1624(3) 0.2167(2) 0.0992(18) Uani 1 1 d .
F42 F 0.5670(7) 0.2433(2) 0.1592(2) 0.0873(15) Uani 1 1 d .
F43 F 0.7512(6) 0.1734(3) 0.1931(3) 0.110(2) Uani 1 1 d .
F51 F -0.1471(5) -0.2988(2) -0.1258(2) 0.0840(14) Uani 1 1 d .
F52 F -0.0875(6) -0.2149(3) -0.1822(2) 0.0963(17) Uani 1 1 d .
F53 F -0.2156(5) -0.1913(3) -0.1142(3) 0.0865(15) Uani 1 1 d .
F61 F -0.0286(6) -0.0995(3) -0.2836(2) 0.0959(17) Uani 1 1 d .
F62 F -0.1560(7) -0.0039(3) -0.2936(2) 0.0905(16) Uani 1 1 d .
F63 F -0.2541(6) -0.0944(4) -0.2604(2) 0.106(2) Uani 1 1 d .
N1 N 0.1538(7) -0.4531(3) -0.1801(2) 0.0527(13) Uani 1 1 d .
C01 C 0.5054(8) -0.3991(4) -0.1001(4) 0.066(2) Uani 1 1 d .
H01A H 0.5371 -0.3969 -0.1363 0.079 Uiso 1 1 calc R
C02 C 0.5861(10) -0.3604(5) -0.0533(5) 0.079(2) Uani 1 1 d .
H02A H 0.6684 -0.3308 -0.0591 0.095 Uiso 1 1 calc R
C03 C 0.5475(9) -0.3650(4) 0.0007(4) 0.067(2) Uani 1 1 d .
H03A H 0.6052 -0.3405 0.0321 0.081 Uiso 1 1 calc R
C04 C 0.4224(9) -0.4063(5) 0.0079(3) 0.067(2) Uani 1 1 d .
H04A H 0.3928 -0.4091 0.0444 0.081 Uiso 1 1 calc R
C05 C 0.3386(8) -0.4444(4) -0.0388(3) 0.0538(16) Uani 1 1 d .
H05A H 0.2543 -0.4727 -0.0330 0.065 Uiso 1 1 calc R
C06 C 0.3784(7) -0.4407(3) -0.0931(3) 0.0441(13) Uani 1 1 d .
C07 C 0.2971(8) -0.4856(4) -0.1426(3) 0.0557(17) Uani 1 1 d .
H07A H 0.2659 -0.5302 -0.1266 0.067 Uiso 1 1 calc R
H07B H 0.3723 -0.4972 -0.1676 0.067 Uiso 1 1 calc R
C08 C 0.0943(11) -0.5059(5) -0.2269(4) 0.084(3) Uani 1 1 d .
H08A H 0.0012 -0.4875 -0.2509 0.126 Uiso 1 1 calc R
H08B H 0.0701 -0.5501 -0.2095 0.126 Uiso 1 1 calc R
H08C H 0.1733 -0.5141 -0.2505 0.126 Uiso 1 1 calc R
C09 C 0.0276(9) -0.4411(4) -0.1450(4) 0.0663(19) Uani 1 1 d .
H09A H -0.0620 -0.4201 -0.1693 0.099 Uiso 1 1 calc R
H09B H 0.0653 -0.4096 -0.1131 0.099 Uiso 1 1 calc R
H09C H -0.0020 -0.4860 -0.1301 0.099 Uiso 1 1 calc R
C010 C 0.1898(14) -0.3841(5) -0.2071(4) 0.106(4) Uani 1 1 d .
H01B H 0.0948 -0.3643 -0.2288 0.158 Uiso 1 1 calc R
H01C H 0.2634 -0.3924 -0.2329 0.158 Uiso 1 1 calc R
H01D H 0.2342 -0.3512 -0.1770 0.158 Uiso 1 1 calc R

loop_
_atom_site_aniso_label
_atom_site_aniso_U_11
_atom_site_aniso_U_22
_atom_site_aniso_U_33
_atom_site_aniso_U_23
_atom_site_aniso_U_13
_atom_site_aniso_U_12
Ag1 0.0333(2) 0.0295(2) 0.0456(2) 0.00237(16) 0.00887(16) -0.00225(15)
Ag2 0.0432(2) 0.0309(2) 0.0448(2) 0.00299(17) 0.00218(18) -0.01103(17)
Ag3 0.0585(3) 0.1004(5) 0.0437(3) -0.0035(3) 0.0180(2) 0.0040(3)
Ag4 0.0627(3) 0.0635(4) 0.0388(3) -0.0054(2) 0.0069(2) -0.0173(2)
Ag5 0.0524(3) 0.0407(3) 0.0398(2) 0.00133(18) -0.00146(19) -0.01001(19)
Ag6 0.0419(2) 0.0311(2) 0.0716(3) 0.0107(2) 0.0162(2) 0.00802(17)
Ag7 0.0517(3) 0.0404(3) 0.0759(4) -0.0043(2) -0.0039(2) 0.0003(2)
C1 0.040(3) 0.032(3) 0.040(3) 0.003(2) 0.006(2) -0.003(2)
C2 0.031(3) 0.040(3) 0.045(3) 0.004(2) 0.005(2) -0.001(2)
C11 0.051(3) 0.026(3) 0.050(3) 0.005(2) 0.013(3) -0.001(2)
C12 0.044(3) 0.033(4) 0.107(6) 0.016(4) 0.018(4) 0.005(3)
C21 0.044(3) 0.038(3) 0.052(4) 0.005(3) 0.014(3) 0.007(2)
C22 0.052(4) 0.069(5) 0.056(4) 0.021(3) 0.007(3) -0.001(3)
C31 0.036(3) 0.039(3) 0.037(3) 0.005(2) 0.005(2) 0.001(2)
C32 0.063(4) 0.036(3) 0.042(3) 0.000(2) 0.001(3) 0.001(3)
C41 0.033(3) 0.033(3) 0.044(3) -0.003(2) 0.009(2) -0.005(2)
C42 0.064(4) 0.039(4) 0.042(3) -0.003(3) 0.008(3) -0.006(3)
C51 0.049(3) 0.047(4) 0.038(3) -0.003(3) 0.005(3) -0.002(3)
C52 0.050(4) 0.054(4) 0.059(4) -0.008(3) 0.003(3) 0.000(3)
C61 0.046(3) 0.039(3) 0.043(3) -0.003(2) 0.001(3) 0.006(2)
C62 0.054(4) 0.055(4) 0.043(3) -0.004(3) 0.001(3) -0.010(3)
O11 0.049(2) 0.030(2) 0.063(3) 0.0089(18) 0.010(2) -0.0018(17)
O12 0.048(2) 0.033(2) 0.091(4) 0.006(2) 0.008(2) 0.0035(18)
O21 0.054(3) 0.065(3) 0.037(2) 0.005(2) 0.003(2) -0.003(2)
O22 0.045(2) 0.065(3) 0.058(3) 0.017(2) 0.004(2) -0.007(2)
O31 0.062(3) 0.038(2) 0.037(2) 0.0038(17) -0.0004(19) -0.0100(19)
O32 0.058(3) 0.041(3) 0.046(2) -0.0014(18) 0.010(2) -0.0126(19)
O41 0.054(2) 0.038(2) 0.043(2) 0.0003(17) 0.0078(19) -0.0043(18)
O42 0.046(2) 0.033(2) 0.066(3) 0.005(2) -0.002(2) -0.0048(17)
O51 0.080(3) 0.042(3) 0.058(3) -0.003(2) -0.018(2) -0.007(2)
O52 0.048(2) 0.058(3) 0.058(3) -0.009(2) 0.001(2) 0.010(2)
O61 0.048(3) 0.073(3) 0.051(3) -0.017(2) 0.006(2) -0.009(2)
O62 0.061(3) 0.048(3) 0.048(3) 0.002(2) 0.008(2) -0.005(2)
F11 0.217(8) 0.039(3) 0.154(6) -0.019(3) 0.019(6) 0.003(4)
F12 0.114(4) 0.066(4) 0.249(9) 0.083(4) 0.103(5) 0.027(3)
F13 0.069(3) 0.066(3) 0.193(6) 0.064(4) 0.006(4) 0.013(2)
F21 0.301(11) 0.055(4) 0.219(9) 0.057(5) 0.176(9) 0.035(5)
F22 0.074(4) 0.211(8) 0.175(7) 0.109(6) 0.053(4) 0.006(4)
F23 0.201(8) 0.208(9) 0.059(4) 0.040(4) 0.016(4) -0.071(6)
F31 0.105(9) 0.064(8) 0.087(8) 0.037(6) -0.036(7) -0.051(7)
F32 0.25(3) 0.043(6) 0.054(9) 0.004(5) 0.068(14) -0.008(11)
F33 0.080(6) 0.063(8) 0.153(14) 0.046(8) 0.020(6) 0.025(5)
F31' 0.098(13) 0.088(15) 0.23(3) 0.075(16) 0.073(18) -0.006(11)
F32' 0.19(3) 0.112(19) 0.058(16) 0.049(15) -0.061(18) -0.034(18)
F33' 0.32(4) 0.029(7) 0.084(13) 0.006(7) 0.10(2) 0.019(17)
F41 0.169(5) 0.077(4) 0.067(3) -0.013(2) 0.065(3) -0.024(3)
F42 0.154(5) 0.035(2) 0.070(3) -0.0095(19) 0.012(3) -0.004(3)
F43 0.075(3) 0.129(5) 0.110(4) -0.068(4) -0.029(3) -0.001(3)
F51 0.071(3) 0.057(3) 0.116(4) -0.012(3) -0.009(3) -0.019(2)
F52 0.092(4) 0.142(5) 0.047(3) 0.001(3) -0.011(2) -0.021(3)
F53 0.046(2) 0.082(3) 0.128(4) -0.012(3) 0.006(2) 0.005(2)
F61 0.110(4) 0.099(4) 0.073(3) -0.045(3) 0.001(3) 0.017(3)
F62 0.117(4) 0.086(4) 0.056(3) 0.016(2) -0.020(3) -0.004(3)
F63 0.093(4) 0.151(5) 0.066(3) -0.004(3) -0.008(3) -0.072(4)
N1 0.064(3) 0.045(3) 0.047(3) -0.004(2) 0.005(3) -0.008(3)
C01 0.058(4) 0.075(5) 0.067(5) -0.012(4) 0.020(4) -0.017(4)
C02 0.063(5) 0.066(6) 0.104(7) -0.007(5) 0.003(5) -0.023(4)
C03 0.063(4) 0.063(5) 0.065(5) -0.018(4) -0.016(4) 0.025(4)
C04 0.066(5) 0.085(6) 0.048(4) -0.003(4) 0.003(3) 0.023(4)
C05 0.052(4) 0.061(4) 0.047(4) 0.010(3) 0.006(3) 0.004(3)
C06 0.045(3) 0.033(3) 0.054(4) -0.002(3) 0.008(3) 0.003(2)
C07 0.057(4) 0.046(4) 0.065(4) -0.011(3) 0.012(3) 0.001(3)
C08 0.088(6) 0.092(7) 0.068(5) -0.036(5) 0.002(5) -0.003(5)
C09 0.068(5) 0.051(4) 0.076(5) -0.012(4) 0.003(4) 0.003(3)
C010 0.145(9) 0.093(7) 0.067(6) 0.032(5) -0.011(6) -0.054(7)

loop_
_atom_type_symbol
_atom_type_description
_atom_type_scat_dispersion_real
_atom_type_scat_dispersion_imag
_atom_type_scat_source
C C 0.0033 0.0016 'International Tables Vol C Tables 4.2.6.8 and 6.1.1.4'
H H 0.0000 0.0000 'International Tables Vol C Tables 4.2.6.8 and 6.1.1.4'
N N 0.0061 0.0033 'International Tables Vol C Tables 4.2.6.8 and 6.1.1.4'
O O 0.0106 0.0060 'International Tables Vol C Tables 4.2.6.8 and 6.1.1.4'
F F 0.0171 0.0103 'International Tables Vol C Tables 4.2.6.8 and 6.1.1.4'
Ag Ag -0.8971 1.1015 'International Tables Vol C Tables 4.2.6.8 and 6.1.1.4'

loop_
_geom_angle_atom_site_label_1
_geom_angle_atom_site_label_2
_geom_angle_atom_site_label_3
_geom_angle
_geom_angle_site_symmetry_1
_geom_angle_site_symmetry_3
C1 Ag1 O41 109.61(18) . 3_655
C1 Ag1 O31 110.51(17) . .
O41 Ag1 O31 81.94(14) 3_655 .
C1 Ag1 C2 134.6(2) . 3_655
O41 Ag1 C2 102.34(17) 3_655 3_655
O31 Ag1 C2 105.16(17) . 3_655
C1 Ag1 Ag1 63.66(14) . 3_655
O41 Ag1 Ag1 119.76(10) 3_655 3_655
O31 Ag1 Ag1 158.28(10) . 3_655
C2 Ag1 Ag1 72.72(13) 3_655 3_655
C1 Ag1 Ag2 46.67(14) . .
O41 Ag1 Ag2 87.32(10) 3_655 .
O31 Ag1 Ag2 67.07(10) . .
C2 Ag1 Ag2 166.90(14) 3_655 .
Ag1 Ag1 Ag2 110.33(2) 3_655 .
C1 Ag1 Ag5 48.28(14) . .
O41 Ag1 Ag5 143.76(10) 3_655 .
O31 Ag1 Ag5 81.82(10) . .
C2 Ag1 Ag5 113.11(14) 3_655 .
Ag1 Ag1 Ag5 79.45(2) 3_655 .
Ag2 Ag1 Ag5 56.501(15) . .
C1 Ag1 Ag6 168.85(14) . 3_655
O41 Ag1 Ag6 80.82(10) 3_655 3_655
O31 Ag1 Ag6 66.09(10) . 3_655
C2 Ag1 Ag6 42.53(14) 3_655 3_655
Ag1 Ag1 Ag6 115.24(2) 3_655 3_655
Ag2 Ag1 Ag6 132.79(2) . 3_655
Ag5 Ag1 Ag6 120.80(2) . 3_655
C1 Ag1 Ag4 112.32(14) . 3_655
O41 Ag1 Ag4 138.01(10) 3_655 3_655
O31 Ag1 Ag4 81.60(10) . 3_655
C2 Ag1 Ag4 46.59(14) 3_655 3_655
Ag1 Ag1 Ag4 81.85(2) 3_655 3_655
Ag2 Ag1 Ag4 120.49(2) . 3_655
Ag5 Ag1 Ag4 70.41(2) . 3_655
Ag6 Ag1 Ag4 57.204(18) 3_655 3_655
C1 Ag2 O11 173.30(18) . .
C1 Ag2 O51 96.80(19) . .
O11 Ag2 O51 85.65(16) . .
C1 Ag2 O21 104.77(19) . .
O11 Ag2 O21 78.53(15) . .
O51 Ag2 O21 125.99(17) . .
C1 Ag2 Ag5 52.04(15) . .
O11 Ag2 Ag5 125.37(12) . .
O51 Ag2 Ag5 148.84(12) . .
O21 Ag2 Ag5 70.00(11) . .
C1 Ag2 Ag1 49.77(15) . .
O11 Ag2 Ag1 123.73(10) . .
O51 Ag2 Ag1 99.17(13) . .
O21 Ag2 Ag1 132.41(10) . .
Ag5 Ag2 Ag1 62.963(17) . .
C1 Ag2 Ag6 110.39(15) . 3
O11 Ag2 Ag6 76.31(10) . 3
O51 Ag2 Ag6 68.26(13) . 3
O21 Ag2 Ag6 57.89(10) . 3
Ag5 Ag2 Ag6 117.77(2) . 3
Ag1 Ag2 Ag6 156.65(2) . 3
C1 Ag2 Ag7 115.91(15) . .
O11 Ag2 Ag7 59.21(11) . .
O51 Ag2 Ag7 68.31(13) . .
O21 Ag2 Ag7 135.23(11) . .
Ag5 Ag2 Ag7 122.03(2) . .
Ag1 Ag2 Ag7 70.788(19) . .
Ag6 Ag2 Ag7 118.599(19) 3 .
C1 Ag2 Ag3 61.14(15) . .
O11 Ag2 Ag3 124.46(11) . .
O51 Ag2 Ag3 50.11(12) . .
O21 Ag2 Ag3 100.05(10) . .
Ag5 Ag2 Ag3 104.59(2) . .
Ag1 Ag2 Ag3 98.22(2) . .
Ag6 Ag2 Ag3 58.501(17) 3 .
Ag7 Ag2 Ag3 115.11(2) . .
O62 Ag3 O51 84.44(16) . .
O62 Ag3 C2 121.29(17) . 3
O51 Ag3 C2 108.52(18) . 3
O62 Ag3 C2 127.42(17) . .
O51 Ag3 C2 98.32(17) . .
C2 Ag3 C2 107.56(14) 3 .
O62 Ag3 C1 107.11(17) . 3
O51 Ag3 C1 132.78(17) . 3
C2 Ag3 C1 26.62(17) 3 3
C2 Ag3 C1 108.38(18) . 3
O62 Ag3 Ag4 78.90(12) . .
O51 Ag3 Ag4 92.69(13) . .
C2 Ag3 Ag4 151.23(13) 3 .
C2 Ag3 Ag4 48.58(13) . .
C1 Ag3 Ag4 134.13(12) 3 .
O62 Ag3 Ag3 162.66(13) . 3
O51 Ag3 Ag3 112.90(11) . 3
C2 Ag3 Ag3 54.84(13) 3 3
C2 Ag3 Ag3 52.72(13) . 3
C1 Ag3 Ag3 61.60(12) 3 3
Ag4 Ag3 Ag3 99.45(3) . 3
O62 Ag3 Ag6 116.76(12) . 3
O51 Ag3 Ag6 66.47(13) . 3
C2 Ag3 Ag6 42.07(13) 3 3
C2 Ag3 Ag6 112.09(13) . 3
C1 Ag3 Ag6 67.58(12) 3 3
Ag4 Ag3 Ag6 150.92(3) . 3
Ag3 Ag3 Ag6 72.72(3) 3 3
O62 Ag3 Ag5 61.94(12) . 3
O51 Ag3 Ag5 129.97(11) . 3
C2 Ag3 Ag5 67.27(13) 3 3
C2 Ag3 Ag5 131.25(13) . 3
C1 Ag3 Ag5 45.90(12) 3 3
Ag4 Ag3 Ag5 113.64(3) . 3
Ag3 Ag3 Ag5 104.06(3) 3 3
Ag6 Ag3 Ag5 95.43(2) 3 3
O62 Ag3 Ag2 130.76(12) . .
O51 Ag3 Ag2 47.03(10) . .
C2 Ag3 Ag2 87.50(13) 3 .
C2 Ag3 Ag2 64.90(13) . .
C1 Ag3 Ag2 112.23(12) 3 .
Ag4 Ag3 Ag2 93.50(2) . .
Ag3 Ag3 Ag2 66.41(3) 3 .
Ag6 Ag3 Ag2 57.530(19) 3 .
Ag5 Ag3 Ag2 152.66(2) 3 .
O61 Ag4 C2 142.29(18) . .
O61 Ag4 O32 102.60(17) . 3_655
C2 Ag4 O32 112.97(17) . 3_655
O61 Ag4 Ag3 83.73(12) . .
C2 Ag4 Ag3 58.59(14) . .
O32 Ag4 Ag3 157.78(11) 3_655 .
O61 Ag4 Ag6 132.78(13) . .
C2 Ag4 Ag6 44.58(15) . .
O32 Ag4 Ag6 83.98(10) 3_655 .
Ag3 Ag4 Ag6 76.41(2) . .
O61 Ag4 Ag1 164.60(12) . 3_655
C2 Ag4 Ag1 50.83(13) . 3_655
O32 Ag4 Ag1 69.11(11) 3_655 3_655
Ag3 Ag4 Ag1 108.91(2) . 3_655
Ag6 Ag4 Ag1 60.817(18) . 3_655
O22 Ag5 C1 130.91(18) . .
O22 Ag5 O42 122.22(17) . .
C1 Ag5 O42 106.72(18) . .
O22 Ag5 Ag2 85.16(13) . .
C1 Ag5 Ag2 48.68(14) . .
O42 Ag5 Ag2 150.00(12) . .
O22 Ag5 Ag1 128.34(14) . .
C1 Ag5 Ag1 48.26(14) . .
O42 Ag5 Ag1 90.65(12) . .
Ag2 Ag5 Ag1 60.536(18) . .
O22 Ag5 Ag3 97.96(11) . 3
C1 Ag5 Ag3 56.00(14) . 3
O42 Ag5 Ag3 113.00(11) . 3
Ag2 Ag5 Ag3 70.42(2) . 3
Ag1 Ag5 Ag3 104.23(2) . 3
C2 Ag6 O12 177.0(2) . 3
C2 Ag6 Ag4 50.07(16) . .
O12 Ag6 Ag4 131.42(14) 3 .
C2 Ag6 Ag2 101.57(15) . 3
O12 Ag6 Ag2 80.77(12) 3 3
Ag4 Ag6 Ag2 102.42(2) . 3
C2 Ag6 Ag1 52.01(14) . 3_655
O12 Ag6 Ag1 125.65(12) 3 3_655
Ag4 Ag6 Ag1 61.979(16) . 3_655
Ag2 Ag6 Ag1 153.57(2) 3 3_655
C2 Ag6 Ag3 54.18(15) . 3
O12 Ag6 Ag3 126.10(13) 3 3
Ag4 Ag6 Ag3 96.63(2) . 3
Ag2 Ag6 Ag3 63.969(17) 3 3
Ag1 Ag6 Ag3 95.23(2) 3_655 3
O52 Ag7 C03 118.3(2) . .
O52 Ag7 O41 97.43(16) . 3_655
C03 Ag7 O41 122.5(2) . 3_655
O52 Ag7 O31 143.71(16) . .
C03 Ag7 O31 93.7(2) . .
O41 Ag7 O31 76.63(13) 3_655 .
O52 Ag7 Ag2 81.98(12) . .
C03 Ag7 Ag2 144.2(2) . .
O41 Ag7 Ag2 79.28(10) 3_655 .
O31 Ag7 Ag2 61.72(10) . .
C2 C1 Ag2 140.4(5) . .
C2 C1 Ag1 123.3(4) . .
Ag2 C1 Ag1 83.56(19) . .
C2 C1 Ag5 127.8(5) . .
Ag2 C1 Ag5 79.28(18) . .
Ag1 C1 Ag5 83.46(19) . .
C2 C1 Ag3 71.2(4) . 3
Ag2 C1 Ag3 90.82(19) . 3
Ag1 C1 Ag3 161.4(3) . 3
Ag5 C1 Ag3 78.10(17) . 3
C1 C2 Ag6 155.7(5) . .
C1 C2 Ag4 117.8(5) . .
Ag6 C2 Ag4 85.3(2) . .
C1 C2 Ag1 90.1(4) . 3_655
Ag6 C2 Ag1 85.46(19) . 3_655
Ag4 C2 Ag1 82.57(18) . 3_655
C1 C2 Ag3 82.2(4) . 3
Ag6 C2 Ag3 83.75(19) . 3
Ag4 C2 Ag3 140.7(2) . 3
Ag1 C2 Ag3 133.7(3) 3_655 3
C1 C2 Ag3 93.4(4) . .
Ag6 C2 Ag3 101.1(2) . .
Ag4 C2 Ag3 72.84(16) . .
Ag1 C2 Ag3 153.8(3) 3_655 .
Ag3 C2 Ag3 72.44(14) 3 .
O11 C11 O12 129.8(5) . .
O11 C11 C12 116.6(5) . .
O12 C11 C12 113.6(5) . .
F12 C12 F13 105.0(7) . .
F12 C12 F11 105.3(7) . .
F13 C12 F11 105.6(7) . .
F12 C12 C11 114.3(6) . .
F13 C12 C11 114.6(6) . .
F11 C12 C11 111.1(7) . .
O21 C21 O22 129.5(6) . .
O21 C21 C22 115.7(6) . .
O22 C21 C22 114.8(6) . .
F21 C22 F22 108.4(8) . .
F21 C22 F23 105.3(8) . .
F22 C22 F23 101.9(8) . .
F21 C22 C21 112.2(7) . .
F22 C22 C21 113.8(6) . .
F23 C22 C21 114.4(7) . .
O32 C31 O31 127.4(5) . .
O32 C31 C32 116.4(5) . .
O31 C31 C32 116.2(5) . .
F32' C32 F33' 117(2) . .
F32' C32 F32 31(2) . .
F33' C32 F32 127.4(12) . .
F32' C32 F31 130.1(17) . .
F33' C32 F31 57.2(17) . .
F32 C32 F31 107.5(12) . .
F32' C32 F31' 97(2) . .
F33' C32 F31' 104.1(18) . .
F32 C32 F31' 66.6(17) . .
F31 C32 F31' 49.5(14) . .
F32' C32 F33 79.1(19) . .
F33' C32 F33 49.7(19) . .
F32 C32 F33 106.4(13) . .
F31 C32 F33 105.8(10) . .
F31' C32 F33 143.3(10) . .
F32' C32 C31 112.6(16) . .
F33' C32 C31 116.7(9) . .
F32 C32 C31 115.5(9) . .
F31 C32 C31 112.2(6) . .
F31' C32 C31 106.2(10) . .
F33 C32 C31 108.8(7) . .
O42 C41 O41 127.9(5) . .
O42 C41 C42 114.8(5) . .
O41 C41 C42 117.3(5) . .
F41 C42 F43 108.6(6) . .
F41 C42 F42 106.0(6) . .
F43 C42 F42 106.7(6) . .
F41 C42 C41 112.5(5) . .
F43 C42 C41 110.0(5) . .
F42 C42 C41 112.8(5) . .
O51 C51 O52 128.5(6) . .
O51 C51 C52 117.2(6) . .
O52 C51 C52 114.3(6) . .
F52 C52 F51 109.8(6) . .
F52 C52 F53 106.8(6) . .
F51 C52 F53 105.8(6) . .
F52 C52 C51 111.6(6) . .
F51 C52 C51 111.5(6) . .
F53 C52 C51 111.1(6) . .
O61 C61 O62 131.4(6) . .
O61 C61 C62 113.0(5) . .
O62 C61 C62 115.5(5) . .
F63 C62 F61 108.9(7) . .
F63 C62 F62 106.1(6) . .
F61 C62 F62 105.4(6) . .
F63 C62 C61 113.5(6) . .
F61 C62 C61 111.9(5) . .
F62 C62 C61 110.6(6) . .
C11 O11 Ag2 125.4(4) . .
C11 O12 Ag6 125.6(4) . 3
C21 O21 Ag2 112.6(4) . .
C21 O22 Ag5 112.4(4) . .
C31 O31 Ag1 113.4(4) . .
C31 O31 Ag7 147.1(4) . .
Ag1 O31 Ag7 95.11(14) . .
C31 O32 Ag4 125.8(4) . 3_655
C41 O41 Ag1 119.1(4) . 3_655
C41 O41 Ag7 136.2(4) . 3_655
Ag1 O41 Ag7 96.73(15) 3_655 3_655
C41 O42 Ag5 131.3(4) . .
C51 O51 Ag2 126.5(4) . .
C51 O51 Ag3 146.1(4) . .
Ag2 O51 Ag3 82.86(15) . .
C51 O52 Ag7 118.8(4) . .
C61 O61 Ag4 120.4(4) . .
C61 O62 Ag3 125.0(4) . .
F31' F31 F33' 120.8(19) . .
F31' F31 C32 65.4(12) . .
F33' F31 C32 58.9(11) . .
F32' F32 C32 73(3) . .
F32' F32 F31' 131(4) . .
C32 F32 F31' 58.4(12) . .
F33' F33 C32 61.3(12) . .
F33' F33 F32' 100.5(17) . .
C32 F33 F32' 48.2(11) . .
F31 F31' C32 65.1(13) . .
F31 F31' F32 110.6(17) . .
C32 F31' F32 55.0(11) . .
F32 F32' C32 76(3) . .
F32 F32' F33 122(4) . .
C32 F32' F33 52.7(13) . .
F33 F33' F31 131.4(18) . .
F33 F33' C32 69.1(15) . .
F31 F33' C32 64.0(11) . .
C09 N1 C010 109.1(7) . .
C09 N1 C08 107.9(6) . .
C010 N1 C08 109.6(7) . .
C09 N1 C07 110.5(5) . .
C010 N1 C07 112.4(6) . .
C08 N1 C07 107.3(6) . .
C06 C01 C02 120.1(7) . .
C03 C02 C01 121.4(8) . .
C02 C03 C04 118.5(7) . .
C02 C03 Ag7 88.5(5) . .
C04 C03 Ag7 92.9(5) . .
C03 C04 C05 120.7(7) . .
C06 C05 C04 121.0(7) . .
C05 C06 C01 118.2(6) . .
C05 C06 C07 121.5(6) . .
C01 C06 C07 120.1(6) . .
C06 C07 N1 116.4(5) . .

loop_
_geom_bond_atom_site_label_1
_geom_bond_atom_site_label_2
_geom_bond_distance
_geom_bond_site_symmetry_2
Ag1 C1 2.303(6) .
Ag1 O41 2.342(4) 3_655
Ag1 O31 2.400(4) .
Ag1 C2 2.449(5) 3_655
Ag1 Ag1 2.8076(9) 3_655
Ag1 Ag2 2.9971(7) .
Ag1 Ag5 3.0662(8) .
Ag1 Ag6 3.0973(8) 3_655
Ag1 Ag4 3.1318(8) 3_655
Ag2 C1 2.194(5) .
Ag2 O11 2.275(4) .
Ag2 O51 2.421(5) .
Ag2 O21 2.549(4) .
Ag2 Ag5 2.8706(7) .
Ag2 Ag6 3.0829(8) 3
Ag2 Ag7 3.2506(8) .
Ag2 Ag3 3.2835(8) .
Ag3 O62 2.265(5) .
Ag3 O51 2.539(5) .
Ag3 C2 2.541(6) 3
Ag3 C2 2.611(6) .
Ag3 C1 2.660(6) 3
Ag3 Ag4 2.9238(8) .
Ag3 Ag3 3.0453(12) 3
Ag3 Ag6 3.1158(8) 3
Ag3 Ag5 3.1390(9) 3
Ag4 O61 2.236(4) .
Ag4 C2 2.295(6) .
Ag4 O32 2.416(4) 3_655
Ag4 Ag6 2.9822(8) .
Ag4 Ag1 3.1318(8) 3_655
Ag5 O22 2.276(4) .
Ag5 C1 2.304(6) .
Ag5 O42 2.325(4) .
Ag5 Ag3 3.1390(9) 3
Ag6 C2 2.100(6) .
Ag6 O12 2.127(4) 3
Ag6 Ag2 3.0829(8) 3
Ag6 Ag1 3.0973(8) 3_655
Ag6 Ag3 3.1158(8) 3
Ag7 O52 2.268(4) .
Ag7 C03 2.468(7) .
Ag7 O41 2.505(4) 3_655
Ag7 O31 2.511(4) .
C1 C2 1.203(8) .
C1 Ag3 2.660(6) 3
C2 Ag1 2.449(5) 3_655
C2 Ag3 2.541(6) 3
C11 O11 1.223(7) .
C11 O12 1.237(7) .
C11 C12 1.524(8) .
C12 F12 1.282(8) .
C12 F13 1.305(8) .
C12 F11 1.325(11) .
C21 O21 1.227(7) .
C21 O22 1.249(7) .
C21 C22 1.533(9) .
C22 F21 1.251(10) .
C22 F22 1.257(8) .
C22 F23 1.285(10) .
C31 O32 1.231(7) .
C31 O31 1.251(7) .
C31 C32 1.546(8) .
C32 F32' 1.23(2) .
C32 F33' 1.235(15) .
C32 F32 1.251(15) .
C32 F31 1.297(11) .
C32 F31' 1.301(17) .
C32 F33 1.316(12) .
C41 O42 1.244(7) .
C41 O41 1.248(7) .
C41 C42 1.530(8) .
C42 F41 1.294(7) .
C42 F43 1.304(8) .
C42 F42 1.319(8) .
C51 O51 1.229(8) .
C51 O52 1.235(8) .
C51 C52 1.527(9) .
C52 F52 1.317(9) .
C52 F51 1.330(8) .
C52 F53 1.336(8) .
C61 O61 1.233(7) .
C61 O62 1.234(7) .
C61 C62 1.553(9) .
C62 F63 1.299(8) .
C62 F61 1.300(8) .
C62 F62 1.330(8) .
O12 Ag6 2.127(4) 3
O32 Ag4 2.416(4) 3_655
O41 Ag1 2.342(4) 3_655
O41 Ag7 2.505(4) 3_655
F31 F31' 1.09(3) .
F31 F33' 1.21(3) .
F32 F32' 0.66(5) .
F32 F31' 1.40(3) .
F33 F33' 1.07(4) .
F33 F32' 1.62(4) .
N1 C09 1.488(10) .
N1 C010 1.492(10) .
N1 C08 1.495(9) .
N1 C07 1.513(9) .
C01 C06 1.379(9) .
C01 C02 1.390(11) .
C02 C03 1.357(12) .
C03 C04 1.363(12) .
C04 C05 1.392(10) .
C05 C06 1.365(9) .
C06 C07 1.498(9) .
